data_4071587
loop_
_publ_author_name
'Li, Jie'
'Ma, Jian-Ping'
'Liu, Fengling'
'Wu, Xiang-Wen'
'Dong, Yu-Bin'
'Huang, Ru-Qi'

_publ_section_title
;
 A New Approach for Ferrocenyl-Cyclopentenone and
 Ferrocenyl-Cyclopentenedione Compound Synthesis
;
_journal_issue 21
_journal_name_full Organometallics
_journal_page_first 5446
_journal_paper_doi 10.1021/om800246s
_journal_volume 27
_journal_year 2008
_chemical_absolute_configuration syn
_chemical_formula_sum 'C53 H46 Cl4 Fe2 N2 O2'
_chemical_formula_weight 996.42
_space_group_IT_number 31
_symmetry_cell_setting orthorhombic
_symmetry_space_group_name_Hall 'P 2ac -2'
_symmetry_space_group_name_H-M 'P m n 21'
_atom_sites_solution_hydrogens geom
_atom_sites_solution_primary direct
_atom_sites_solution_secondary difmap
_audit_creation_method SHELXL-97
_cell_angle_alpha 90.00
_cell_angle_beta 90.00
_cell_angle_gamma 90.00
_cell_formula_units_Z 2
_cell_length_a 28.871(7)
_cell_length_b 7.5729(17)
_cell_length_c 10.514(2)
_cell_measurement_reflns_used 1381
_cell_measurement_temperature 298(2)
_cell_measurement_theta_max 28.026
_cell_measurement_theta_min 2.821
_cell_volume 2298.8(9)
_computing_cell_refinement 'Bruker SMART'
_computing_data_collection 'Bruker SMART'
_computing_data_reduction 'Bruker SAINT'
_computing_molecular_graphics 'Bruker SHELXTL'
_computing_publication_material 'Bruker SHELXTL'
_computing_structure_refinement 'SHELXL-97 (Sheldrick, 1997)'
_computing_structure_solution 'SHELXS-97 (Sheldrick, 1990)'
_diffrn_ambient_temperature 298(2)
_diffrn_measured_fraction_theta_full 0.997
_diffrn_measured_fraction_theta_max 0.997
_diffrn_measurement_device_type 'CCD area detector'
_diffrn_measurement_method 'phi and omega scans'
_diffrn_radiation_monochromator graphite
_diffrn_radiation_source 'fine-focus sealed tube'
_diffrn_radiation_type MoK\a
_diffrn_radiation_wavelength 0.71073
_diffrn_reflns_av_R_equivalents 0.0758
_diffrn_reflns_av_sigmaI/netI 0.1689
_diffrn_reflns_limit_h_max 25
_diffrn_reflns_limit_h_min -34
_diffrn_reflns_limit_k_max 9
_diffrn_reflns_limit_k_min -8
_diffrn_reflns_limit_l_max 12
_diffrn_reflns_limit_l_min -12
_diffrn_reflns_number 11356
_diffrn_reflns_theta_full 25.03
_diffrn_reflns_theta_max 25.03
_diffrn_reflns_theta_min 2.06
_exptl_absorpt_coefficient_mu 0.908
_exptl_absorpt_correction_T_max 0.9733
_exptl_absorpt_correction_T_min 0.7128
_exptl_absorpt_correction_type multi-scan
_exptl_absorpt_process_details sadabs
_exptl_crystal_colour red
_exptl_crystal_density_diffrn 1.440
_exptl_crystal_density_method 'not measured'
_exptl_crystal_description needle
_exptl_crystal_F_000 1028
_exptl_crystal_size_max 0.40
_exptl_crystal_size_mid 0.09
_exptl_crystal_size_min 0.03
_refine_diff_density_max 0.777
_refine_diff_density_min -0.538
_refine_diff_density_rms 0.096
_refine_ls_abs_structure_details 'Flack H D (1983), Acta Cryst. A39, 876-881'
_refine_ls_abs_structure_Flack 0.43(5)
_refine_ls_extinction_method none
_refine_ls_goodness_of_fit_ref 1.030
_refine_ls_hydrogen_treatment constr
_refine_ls_matrix_type full
_refine_ls_number_parameters 283
_refine_ls_number_reflns 4130
_refine_ls_number_restraints 202
_refine_ls_restrained_S_all 1.025
_refine_ls_R_factor_all 0.1308
_refine_ls_R_factor_gt 0.0886
_refine_ls_shift/su_max 0.001
_refine_ls_shift/su_mean 0.000
_refine_ls_structure_factor_coef Fsqd
_refine_ls_weighting_details 'calc w=1/[\s^2^(Fo^2^)+(0.0911P)^2^+0.0000P] where P=(Fo^2^+2Fc^2^)/3'
_refine_ls_weighting_scheme calc
_refine_ls_wR_factor_gt 0.2112
_refine_ls_wR_factor_ref 0.2314
_reflns_number_gt 2835
_reflns_number_total 4130
_reflns_threshold_expression >2sigma(I)
_cod_data_source_file om800246s_si_005.cif
_cod_data_source_block 8
_cod_depositor_comments
;
The following automatic conversions were performed:

'_symmetry_cell_setting' value 'Orthorhombic' changed to
'orthorhombic' according to
/home/saulius/struct/CIF-dictionaries/cif_core.dic dictionary named
'cif_core.dic' version 2.4.1 from 2010-06-29.

Automatic conversion script
Id: cif_fix_values 1715 2011-07-08 13:25:40Z adriana 
;
_cod_original_cell_volume 2298.6(9)
_cod_original_sg_symbol_H-M Pmn2(1)
_cod_database_code 4071587

loop_
_symmetry_equiv_pos_as_xyz
'x, y, z'
'-x+1/2, -y, z+1/2'
'x+1/2, -y, z+1/2'
'-x, y, z'

loop_
_atom_site_label
_atom_site_type_symbol
_atom_site_fract_x
_atom_site_fract_y
_atom_site_fract_z
_atom_site_U_iso_or_equiv
_atom_site_adp_type
_atom_site_occupancy
_atom_site_symmetry_multiplicity
_atom_site_calc_flag
_atom_site_refinement_flags
_atom_site_disorder_assembly
_atom_site_disorder_group
Fe1 Fe 0.21040(3) 0.27226(12) 0.13278(17) 0.0423(3) Uani 1 1 d . . .
C1 C 0.2314(2) 0.5263(10) 0.1536(9) 0.051(2) Uani 1 1 d U . .
H1 H 0.2459 0.5985 0.0874 0.061 Uiso 1 1 calc R . .
C2 C 0.1840(2) 0.5131(12) 0.1759(9) 0.058(2) Uani 1 1 d U . .
H2 H 0.1595 0.5753 0.1297 0.070 Uiso 1 1 calc R . .
C3 C 0.1780(3) 0.3941(13) 0.2776(9) 0.061(2) Uani 1 1 d U . .
H3 H 0.1482 0.3589 0.3146 0.074 Uiso 1 1 calc R . .
C4 C 0.2210(2) 0.3343(12) 0.3156(8) 0.0456(19) Uani 1 1 d U . .
H4 H 0.2267 0.2494 0.3842 0.055 Uiso 1 1 calc R . .
C5 C 0.2554(2) 0.4155(10) 0.2415(7) 0.0407(18) Uani 1 1 d U . .
C6 C 0.2467(4) 0.0785(14) 0.0442(11) 0.078(3) Uani 1 1 d U . .
H6 H 0.2797 0.0511 0.0537 0.093 Uiso 1 1 calc R . .
C7 C 0.2091(4) 0.0082(12) 0.1156(13) 0.078(3) Uani 1 1 d U . .
H7 H 0.2117 -0.0768 0.1855 0.093 Uiso 1 1 calc R . .
C8 C 0.1684(3) 0.0793(14) 0.0690(11) 0.071(3) Uani 1 1 d U . .
H8 H 0.1371 0.0536 0.1004 0.086 Uiso 1 1 calc R . .
C9 C 0.1794(4) 0.1904(14) -0.0332(11) 0.073(3) Uani 1 1 d U . .
H9 H 0.1577 0.2579 -0.0856 0.087 Uiso 1 1 calc R . .
C10 C 0.2265(4) 0.1882(14) -0.0440(11) 0.074(3) Uani 1 1 d U . .
H10 H 0.2439 0.2583 -0.1061 0.089 Uiso 1 1 calc R . .
C11 C 0.3054(2) 0.3919(10) 0.2501(7) 0.0379(17) Uani 1 1 d U . .
C12 C 0.3359(2) 0.4957(12) 0.1794(8) 0.053(2) Uani 1 1 d U . .
H12 H 0.3243 0.5769 0.1211 0.064 Uiso 1 1 calc R . .
C13 C 0.3842(2) 0.4779(12) 0.1960(8) 0.052(2) Uani 1 1 d U . .
H13 H 0.4042 0.5494 0.1493 0.062 Uiso 1 1 calc R . .
C14 C 0.4021(2) 0.3583(11) 0.2789(8) 0.0436(17) Uani 1 1 d U . .
C15 C 0.3708(3) 0.2531(10) 0.3525(8) 0.0446(19) Uani 1 1 d U . .
H15 H 0.3823 0.1733 0.4118 0.054 Uiso 1 1 calc R . .
C16 C 0.3244(3) 0.2698(11) 0.3357(8) 0.050(2) Uani 1 1 d U . .
H16 H 0.3046 0.1979 0.3824 0.060 Uiso 1 1 calc R . .
C17 C 0.4528(2) 0.3403(11) 0.2950(8) 0.0446(18) Uani 1 1 d U . .
C18 C 0.4757(2) 0.3353(13) 0.4082(9) 0.055(2) Uani 1 1 d U . .
C19 C 0.4593(3) 0.3527(18) 0.5450(9) 0.081(3) Uani 1 1 d U . .
C20 C 0.5000 0.411(2) 0.6278(15) 0.088(4) Uani 1 2 d SU . .
H20 H 0.5000 0.3460 0.7085 0.105 Uiso 1 2 calc SR . .
C21 C 0.5000 0.620(3) 0.6529(15) 0.085(4) Uani 1 2 d SU . .
C22 C 0.4572(4) 0.679(2) 0.7338(13) 0.110(4) Uani 1 1 d U . .
H22A H 0.4553 0.8065 0.7307 0.132 Uiso 1 1 calc R . .
H22B H 0.4295 0.6327 0.6934 0.132 Uiso 1 1 calc R . .
C23 C 0.4568(4) 0.625(3) 0.8650(12) 0.118(4) Uani 1 1 d U . .
H23A H 0.4527 0.4983 0.8688 0.141 Uiso 1 1 calc R . .
H23B H 0.4303 0.6792 0.9065 0.141 Uiso 1 1 calc R . .
C24 C 0.5000 0.674(3) 0.9386(17) 0.109(5) Uani 1 2 d SU . .
H24A H 0.5000 0.7994 0.9558 0.130 Uiso 1 2 calc SR . .
H24B H 0.5000 0.6120 1.0195 0.130 Uiso 1 2 calc SR . .
C25 C 0.5000 0.721(2) 0.5297(16) 0.084(4) Uani 1 2 d SU . .
C26 C 0.4598(4) 0.7690(16) 0.4596(15) 0.090(3) Uani 1 1 d U . .
H26 H 0.4315 0.7459 0.4982 0.108 Uiso 1 1 calc R . .
C27 C 0.4581(5) 0.8437(19) 0.3446(15) 0.114(4) Uani 1 1 d U . .
H27 H 0.4303 0.8695 0.3040 0.136 Uiso 1 1 calc R . .
C28 C 0.5000 0.879(3) 0.291(3) 0.120(6) Uani 1 2 d SU . .
H28 H 0.5000 0.9323 0.2113 0.144 Uiso 1 2 calc SR . .
C29 C 0.4030(6) 0.1104(18) 0.9894(11) 0.162(6) Uiso 0.58(2) 1 d PDU A 1
H29A H 0.4067 0.2083 1.0481 0.194 Uiso 0.58(2) 1 calc PR A 1
H29B H 0.4335 0.0786 0.9576 0.194 Uiso 0.58(2) 1 calc PR A 1
C29' C 0.4030(6) 0.1104(18) 0.9894(11) 0.162(6) Uiso 0.42(2) 1 d PDU A 2
H29C H 0.4355 0.1156 1.0127 0.194 Uiso 0.42(2) 1 calc PR A 2
H29D H 0.3886 0.2161 1.0233 0.194 Uiso 0.42(2) 1 calc PR A 2
N1 N 0.4769(2) 0.3444(10) 0.1856(6) 0.0523(17) Uani 1 1 d U . .
O1 O 0.4231(5) 0.321(3) 0.5853(14) 0.221(7) Uani 1 1 d U . .
Cl1 Cl 0.3698(6) 0.1725(18) 0.8691(13) 0.196(6) Uiso 0.58(2) 1 d PDU A 1
Cl2 Cl 0.37996(17) -0.0618(8) 1.0661(5) 0.1583(18) Uiso 0.58(2) 1 d PDU A 1
Cl1' Cl 0.4003(7) 0.124(2) 0.8303(11) 0.168(8) Uiso 0.42(2) 1 d PDU A 2
Cl2' Cl 0.37996(17) -0.0618(8) 1.0661(5) 0.1583(18) Uiso 0.42(2) 1 d PDU A 2

loop_
_atom_site_aniso_label
_atom_site_aniso_U_11
_atom_site_aniso_U_22
_atom_site_aniso_U_33
_atom_site_aniso_U_23
_atom_site_aniso_U_13
_atom_site_aniso_U_12
Fe1 0.0313(5) 0.0461(6) 0.0495(6) -0.0020(8) -0.0075(6) -0.0026(4)
C1 0.036(3) 0.050(4) 0.068(6) 0.004(4) -0.012(4) 0.001(3)
C2 0.025(3) 0.068(5) 0.082(7) -0.008(4) -0.012(4) 0.010(3)
C3 0.026(4) 0.083(6) 0.075(6) -0.008(5) 0.001(4) 0.005(4)
C4 0.035(4) 0.059(5) 0.043(4) 0.000(4) -0.002(3) -0.010(3)
C5 0.028(3) 0.044(4) 0.050(4) -0.004(3) -0.009(3) 0.004(3)
C6 0.074(6) 0.067(6) 0.092(7) -0.044(6) -0.002(6) 0.010(5)
C7 0.105(7) 0.047(4) 0.080(7) -0.018(6) -0.002(6) -0.002(4)
C8 0.058(5) 0.068(6) 0.088(6) -0.014(5) -0.011(5) -0.010(5)
C9 0.083(6) 0.067(6) 0.069(6) -0.012(5) -0.021(5) 0.004(5)
C10 0.090(7) 0.063(6) 0.070(7) -0.007(5) 0.015(6) -0.018(5)
C11 0.020(3) 0.051(4) 0.043(4) -0.005(3) 0.002(3) -0.008(3)
C12 0.033(4) 0.062(5) 0.064(5) 0.008(4) -0.007(3) -0.001(3)
C13 0.034(4) 0.062(5) 0.060(5) -0.006(4) 0.001(4) -0.014(4)
C14 0.028(3) 0.057(5) 0.046(4) 0.003(4) -0.005(3) 0.000(3)
C15 0.035(4) 0.047(5) 0.052(4) 0.015(4) -0.003(3) 0.000(3)
C16 0.031(4) 0.060(5) 0.059(5) 0.023(4) -0.003(3) -0.015(3)
C17 0.029(4) 0.058(5) 0.046(4) 0.002(4) 0.000(4) -0.004(3)
C18 0.024(3) 0.084(6) 0.056(5) 0.005(5) 0.008(4) -0.006(4)
C19 0.024(4) 0.169(9) 0.052(5) 0.030(6) 0.007(4) -0.007(5)
C20 0.034(5) 0.171(11) 0.059(7) 0.023(10) 0.000 0.000
C21 0.033(5) 0.155(10) 0.068(8) -0.035(8) 0.000 0.000
C22 0.055(6) 0.203(11) 0.073(7) -0.042(8) 0.001(6) 0.007(7)
C23 0.087(8) 0.198(12) 0.068(7) -0.031(8) 0.021(6) -0.003(8)
C24 0.092(11) 0.163(14) 0.071(10) -0.030(10) 0.000 0.000
C25 0.050(7) 0.132(11) 0.071(8) -0.034(8) 0.000 0.000
C26 0.068(6) 0.110(8) 0.092(8) -0.023(7) -0.021(6) 0.006(5)
C27 0.121(10) 0.109(9) 0.111(10) 0.001(8) -0.025(8) 0.010(8)
C28 0.151(15) 0.087(12) 0.123(14) -0.018(11) 0.000 0.000
N1 0.026(3) 0.084(5) 0.047(3) -0.011(3) -0.003(3) -0.001(3)
O1 0.124(10) 0.41(2) 0.132(10) 0.012(12) 0.008(8) -0.058(12)

loop_
_atom_type_symbol
_atom_type_description
_atom_type_scat_dispersion_real
_atom_type_scat_dispersion_imag
_atom_type_scat_source
C C 0.0033 0.0016 'International Tables Vol C Tables 4.2.6.8 and 6.1.1.4'
H H 0.0000 0.0000 'International Tables Vol C Tables 4.2.6.8 and 6.1.1.4'
N N 0.0061 0.0033 'International Tables Vol C Tables 4.2.6.8 and 6.1.1.4'
O O 0.0106 0.0060 'International Tables Vol C Tables 4.2.6.8 and 6.1.1.4'
Fe Fe 0.3463 0.8444 'International Tables Vol C Tables 4.2.6.8 and 6.1.1.4'
Cl Cl 0.1484 0.1585 'International Tables Vol C Tables 4.2.6.8 and 6.1.1.4'

loop_
_geom_angle_atom_site_label_1
_geom_angle_atom_site_label_2
_geom_angle_atom_site_label_3
_geom_angle
_geom_angle_site_symmetry_1
_geom_angle_site_symmetry_3
C4 Fe1 C7 108.8(5) . .
C4 Fe1 C3 40.3(3) . .
C7 Fe1 C3 121.1(5) . .
C4 Fe1 C8 125.6(4) . .
C7 Fe1 C8 40.2(4) . .
C3 Fe1 C8 107.7(4) . .
C4 Fe1 C10 157.3(4) . .
C7 Fe1 C10 66.9(5) . .
C3 Fe1 C10 161.6(4) . .
C8 Fe1 C10 66.6(4) . .
C4 Fe1 C2 68.4(4) . .
C7 Fe1 C2 155.3(4) . .
C3 Fe1 C2 40.8(4) . .
C8 Fe1 C2 120.0(4) . .
C10 Fe1 C2 125.2(4) . .
C4 Fe1 C1 68.2(4) . .
C7 Fe1 C1 163.7(4) . .
C3 Fe1 C1 67.8(4) . .
C8 Fe1 C1 154.6(4) . .
C10 Fe1 C1 109.3(4) . .
C2 Fe1 C1 40.1(3) . .
C4 Fe1 C6 122.1(4) . .
C7 Fe1 C6 41.2(4) . .
C3 Fe1 C6 156.8(5) . .
C8 Fe1 C6 68.5(4) . .
C10 Fe1 C6 39.7(4) . .
C2 Fe1 C6 161.2(5) . .
C1 Fe1 C6 125.6(4) . .
C4 Fe1 C5 40.6(3) . .
C7 Fe1 C5 126.2(4) . .
C3 Fe1 C5 68.2(3) . .
C8 Fe1 C5 162.7(4) . .
C10 Fe1 C5 122.5(4) . .
C2 Fe1 C5 68.6(3) . .
C1 Fe1 C5 41.1(3) . .
C6 Fe1 C5 108.3(4) . .
C4 Fe1 C9 162.1(4) . .
C7 Fe1 C9 67.4(5) . .
C3 Fe1 C9 125.3(4) . .
C8 Fe1 C9 40.3(4) . .
C10 Fe1 C9 39.1(4) . .
C2 Fe1 C9 107.3(4) . .
C1 Fe1 C9 120.5(4) . .
C6 Fe1 C9 67.5(4) . .
C5 Fe1 C9 155.8(4) . .
C2 C1 C5 109.1(7) . .
C2 C1 Fe1 69.9(5) . .
C5 C1 Fe1 70.0(4) . .
C2 C1 H1 125.5 . .
C5 C1 H1 125.5 . .
Fe1 C1 H1 125.5 . .
C1 C2 C3 107.2(7) . .
C1 C2 Fe1 70.0(4) . .
C3 C2 Fe1 69.0(5) . .
C1 C2 H2 126.4 . .
C3 C2 H2 126.4 . .
Fe1 C2 H2 126.4 . .
C4 C3 C2 108.5(7) . .
C4 C3 Fe1 69.5(5) . .
C2 C3 Fe1 70.2(5) . .
C4 C3 H3 125.7 . .
C2 C3 H3 125.7 . .
Fe1 C3 H3 125.7 . .
C3 C4 C5 109.4(8) . .
C3 C4 Fe1 70.2(5) . .
C5 C4 Fe1 71.2(4) . .
C3 C4 H4 125.3 . .
C5 C4 H4 125.3 . .
Fe1 C4 H4 125.3 . .
C4 C5 C1 105.9(6) . .
C4 C5 C11 127.8(7) . .
C1 C5 C11 126.4(7) . .
C4 C5 Fe1 68.2(4) . .
C1 C5 Fe1 69.0(4) . .
C11 C5 Fe1 126.8(5) . .
C10 C6 C7 105.1(10) . .
C10 C6 Fe1 69.8(6) . .
C7 C6 Fe1 68.6(5) . .
C10 C6 H6 127.4 . .
C7 C6 H6 127.4 . .
Fe1 C6 H6 127.4 . .
C8 C7 C6 108.4(11) . .
C8 C7 Fe1 70.1(6) . .
C6 C7 Fe1 70.1(5) . .
C8 C7 H7 125.8 . .
C6 C7 H7 125.8 . .
Fe1 C7 H7 125.8 . .
C7 C8 C9 108.1(10) . .
C7 C8 Fe1 69.7(5) . .
C9 C8 Fe1 71.5(6) . .
C7 C8 H8 125.9 . .
C9 C8 H8 125.9 . .
Fe1 C8 H8 125.9 . .
C10 C9 C8 106.5(10) . .
C10 C9 Fe1 69.0(6) . .
C8 C9 Fe1 68.3(6) . .
C10 C9 H9 126.8 . .
C8 C9 H9 126.8 . .
Fe1 C9 H9 126.8 . .
C9 C10 C6 111.9(10) . .
C9 C10 Fe1 71.9(6) . .
C6 C10 Fe1 70.5(6) . .
C9 C10 H10 124.1 . .
C6 C10 H10 124.1 . .
Fe1 C10 H10 124.1 . .
C12 C11 C16 117.9(6) . .
C12 C11 C5 121.5(7) . .
C16 C11 C5 120.5(6) . .
C11 C12 C13 120.2(8) . .
C11 C12 H12 119.9 . .
C13 C12 H12 119.9 . .
C14 C13 C12 121.1(8) . .
C14 C13 H13 119.4 . .
C12 C13 H13 119.4 . .
C13 C14 C15 118.6(7) . .
C13 C14 C17 120.6(7) . .
C15 C14 C17 120.7(7) . .
C16 C15 C14 120.0(7) . .
C16 C15 H15 120.0 . .
C14 C15 H15 120.0 . .
C15 C16 C11 122.0(7) . .
C15 C16 H16 119.0 . .
C11 C16 H16 119.0 . .
N1 C17 C18 119.8(6) . .
N1 C17 C14 114.3(7) . .
C18 C17 C14 125.7(7) . .
C17 C18 C18 119.1(4) . 4_655
C17 C18 C19 132.3(7) . .
C18 C18 C19 108.2(4) 4_655 .
O1 C19 C18 127.7(11) . .
O1 C19 C20 123.3(12) . .
C18 C19 C20 108.9(8) . .
C19 C20 C19 100.7(13) . 4_655
C19 C20 C21 112.2(10) . .
C19 C20 C21 112.2(10) 4_655 .
C19 C20 H20 110.5 . .
C19 C20 H20 110.5 4_655 .
C21 C20 H20 110.5 . .
C25 C21 C22 108.8(11) . 4_655
C25 C21 C22 108.8(11) . .
C22 C21 C22 104.3(12) 4_655 .
C25 C21 C20 111.1(12) . .
C22 C21 C20 111.8(11) 4_655 .
C22 C21 C20 111.8(11) . .
C23 C22 C21 116.6(12) . .
C23 C22 H22A 108.1 . .
C21 C22 H22A 108.1 . .
C23 C22 H22B 108.1 . .
C21 C22 H22B 108.1 . .
H22A C22 H22B 107.3 . .
C22 C23 C24 114.6(13) . .
C22 C23 H23A 108.6 . .
C24 C23 H23A 108.6 . .
C22 C23 H23B 108.6 . .
C24 C23 H23B 108.6 . .
H23A C23 H23B 107.6 . .
C23 C24 C23 111.2(15) 4_655 .
C23 C24 H24A 109.4 4_655 .
C23 C24 H24A 109.4 . .
C23 C24 H24B 109.4 4_655 .
C23 C24 H24B 109.4 . .
H24A C24 H24B 108.0 . .
C26 C25 C26 109.3(19) 4_655 .
C26 C25 C21 125.2(9) 4_655 .
C26 C25 C21 125.2(9) . .
C27 C26 C25 127.5(15) . .
C27 C26 H26 116.3 . .
C25 C26 H26 116.3 . .
C26 C27 C28 115.2(17) . .
C26 C27 H27 122.4 . .
C28 C27 H27 122.4 . .
C27 C28 C27 125(2) 4_655 .
C27 C28 H28 117.3 4_655 .
C27 C28 H28 117.3 . .
Cl1 C29 Cl2 111.0(9) . .
Cl1 C29 H29A 109.4 . .
Cl2 C29 H29A 109.4 . .
Cl1 C29 H29B 109.4 . .
Cl2 C29 H29B 109.4 . .
H29A C29 H29B 108.0 . .
N1 N1 C17 121.2(4) 4_655 .

loop_
_geom_bond_atom_site_label_1
_geom_bond_atom_site_label_2
_geom_bond_distance
_geom_bond_site_symmetry_2
Fe1 C4 2.003(8) .
Fe1 C7 2.008(9) .
Fe1 C3 2.011(9) .
Fe1 C8 2.014(9) .
Fe1 C10 2.019(11) .
Fe1 C2 2.028(9) .
Fe1 C1 2.028(8) .
Fe1 C6 2.029(9) .
Fe1 C5 2.042(7) .
Fe1 C9 2.056(10) .
C1 C2 1.390(10) .
C1 C5 1.428(10) .
C1 H1 0.9800 .
C2 C3 1.410(13) .
C2 H2 0.9800 .
C3 C4 1.382(11) .
C3 H3 0.9800 .
C4 C5 1.403(10) .
C4 H4 0.9800 .
C5 C11 1.460(9) .
C6 C10 1.375(16) .
C6 C7 1.421(15) .
C6 H6 0.9800 .
C7 C8 1.383(14) .
C7 H7 0.9800 .
C8 C9 1.401(15) .
C8 H8 0.9800 .
C9 C10 1.364(15) .
C9 H9 0.9800 .
C10 H10 0.9800 .
C11 C12 1.394(10) .
C11 C16 1.402(10) .
C12 C13 1.413(10) .
C12 H12 0.9300 .
C13 C14 1.359(11) .
C13 H13 0.9300 .
C14 C15 1.430(11) .
C14 C17 1.480(9) .
C15 C16 1.358(11) .
C15 H15 0.9300 .
C16 H16 0.9300 .
C17 N1 1.345(10) .
C17 C18 1.363(11) .
C18 C18 1.402(14) 4_655
C18 C19 1.520(13) .
C19 O1 1.153(14) .
C19 C20 1.526(14) .
C20 C19 1.526(14) 4_655
C20 C21 1.60(2) .
C20 H20 0.9800 .
C21 C25 1.50(2) .
C21 C22 1.565(14) 4_655
C21 C22 1.565(14) .
C22 C23 1.438(19) .
C22 H22A 0.9700 .
C22 H22B 0.9700 .
C23 C24 1.513(16) .
C23 H23A 0.9700 .
C23 H23B 0.9700 .
C24 C23 1.513(16) 4_655
C24 H24A 0.9700 .
C24 H24B 0.9700 .
C25 C26 1.423(16) 4_655
C25 C26 1.423(16) .
C26 C27 1.34(2) .
C26 H26 0.9300 .
C27 C28 1.361(19) .
C27 H27 0.9300 .
C28 C27 1.361(19) 4_655
C28 H28 0.9300 .
C29 Cl1 1.656(9) .
C29 Cl2 1.672(7) .
C29 H29A 0.9700 .
C29 H29B 0.9700 .
N1 N1 1.335(11) 4_655

loop_
_geom_torsion_atom_site_label_1
_geom_torsion_atom_site_label_2
_geom_torsion_atom_site_label_3
_geom_torsion_atom_site_label_4
_geom_torsion
_geom_torsion_site_symmetry_1
_geom_torsion_site_symmetry_4
C4 Fe1 C1 C2 -82.0(6) . .
C7 Fe1 C1 C2 -164.5(17) . .
C3 Fe1 C1 C2 -38.4(5) . .
C8 Fe1 C1 C2 46.2(12) . .
C10 Fe1 C1 C2 122.1(6) . .
C6 Fe1 C1 C2 163.4(6) . .
C5 Fe1 C1 C2 -120.2(7) . .
C9 Fe1 C1 C2 80.6(7) . .
C4 Fe1 C1 C5 38.2(4) . .
C7 Fe1 C1 C5 -44(2) . .
C3 Fe1 C1 C5 81.8(5) . .
C8 Fe1 C1 C5 166.4(9) . .
C10 Fe1 C1 C5 -117.7(6) . .
C2 Fe1 C1 C5 120.2(7) . .
C6 Fe1 C1 C5 -76.4(6) . .
C9 Fe1 C1 C5 -159.2(5) . .
C5 C1 C2 C3 -0.1(9) . .
Fe1 C1 C2 C3 59.1(6) . .
C5 C1 C2 Fe1 -59.2(6) . .
C4 Fe1 C2 C1 81.3(5) . .
C7 Fe1 C2 C1 169.6(11) . .
C3 Fe1 C2 C1 118.5(7) . .
C8 Fe1 C2 C1 -159.1(6) . .
C10 Fe1 C2 C1 -77.9(7) . .
C6 Fe1 C2 C1 -46.4(14) . .
C5 Fe1 C2 C1 37.6(5) . .
C9 Fe1 C2 C1 -117.1(6) . .
C4 Fe1 C2 C3 -37.2(5) . .
C7 Fe1 C2 C3 51.1(12) . .
C8 Fe1 C2 C3 82.4(6) . .
C10 Fe1 C2 C3 163.6(5) . .
C1 Fe1 C2 C3 -118.5(7) . .
C6 Fe1 C2 C3 -164.9(11) . .
C5 Fe1 C2 C3 -80.9(5) . .
C9 Fe1 C2 C3 124.4(6) . .
C1 C2 C3 C4 -0.6(10) . .
Fe1 C2 C3 C4 59.2(6) . .
C1 C2 C3 Fe1 -59.8(6) . .
C7 Fe1 C3 C4 82.6(7) . .
C8 Fe1 C3 C4 124.6(6) . .
C10 Fe1 C3 C4 -166.4(11) . .
C2 Fe1 C3 C4 -119.6(7) . .
C1 Fe1 C3 C4 -82.0(5) . .
C6 Fe1 C3 C4 48.1(12) . .
C5 Fe1 C3 C4 -37.5(5) . .
C9 Fe1 C3 C4 165.5(6) . .
C4 Fe1 C3 C2 119.6(7) . .
C7 Fe1 C3 C2 -157.7(5) . .
C8 Fe1 C3 C2 -115.7(5) . .
C10 Fe1 C3 C2 -46.8(14) . .
C1 Fe1 C3 C2 37.7(4) . .
C6 Fe1 C3 C2 167.7(9) . .
C5 Fe1 C3 C2 82.1(5) . .
C9 Fe1 C3 C2 -74.8(6) . .
C2 C3 C4 C5 1.1(10) . .
Fe1 C3 C4 C5 60.7(6) . .
C2 C3 C4 Fe1 -59.6(6) . .
C7 Fe1 C4 C3 -116.2(6) . .
C8 Fe1 C4 C3 -74.6(7) . .
C10 Fe1 C4 C3 168.9(10) . .
C2 Fe1 C4 C3 37.7(5) . .
C1 Fe1 C4 C3 81.0(6) . .
C6 Fe1 C4 C3 -159.8(6) . .
C5 Fe1 C4 C3 119.6(8) . .
C9 Fe1 C4 C3 -41.7(15) . .
C7 Fe1 C4 C5 124.2(5) . .
C3 Fe1 C4 C5 -119.6(8) . .
C8 Fe1 C4 C5 165.8(5) . .
C10 Fe1 C4 C5 49.3(13) . .
C2 Fe1 C4 C5 -81.9(5) . .
C1 Fe1 C4 C5 -38.7(4) . .
C6 Fe1 C4 C5 80.6(6) . .
C9 Fe1 C4 C5 -161.3(11) . .
C3 C4 C5 C1 -1.1(10) . .
Fe1 C4 C5 C1 59.0(5) . .
C3 C4 C5 C11 179.5(7) . .
Fe1 C4 C5 C11 -120.5(8) . .
C3 C4 C5 Fe1 -60.1(6) . .
C2 C1 C5 C4 0.7(9) . .
Fe1 C1 C5 C4 -58.5(6) . .
C2 C1 C5 C11 -179.9(7) . .
Fe1 C1 C5 C11 121.0(8) . .
C2 C1 C5 Fe1 59.2(6) . .
C7 Fe1 C5 C4 -76.1(7) . .
C3 Fe1 C5 C4 37.2(5) . .
C8 Fe1 C5 C4 -42.2(14) . .
C10 Fe1 C5 C4 -159.7(6) . .
C2 Fe1 C5 C4 81.3(5) . .
C1 Fe1 C5 C4 118.0(6) . .
C6 Fe1 C5 C4 -118.4(6) . .
C9 Fe1 C5 C4 166.1(9) . .
C4 Fe1 C5 C1 -118.0(6) . .
C7 Fe1 C5 C1 165.9(6) . .
C3 Fe1 C5 C1 -80.8(5) . .
C8 Fe1 C5 C1 -160.2(12) . .
C10 Fe1 C5 C1 82.3(6) . .
C2 Fe1 C5 C1 -36.7(5) . .
C6 Fe1 C5 C1 123.6(6) . .
C9 Fe1 C5 C1 48.1(10) . .
C4 Fe1 C5 C11 121.6(9) . .
C7 Fe1 C5 C11 45.5(9) . .
C3 Fe1 C5 C11 158.9(8) . .
C8 Fe1 C5 C11 79.4(14) . .
C10 Fe1 C5 C11 -38.1(8) . .
C2 Fe1 C5 C11 -157.1(8) . .
C1 Fe1 C5 C11 -120.4(9) . .
C6 Fe1 C5 C11 3.3(8) . .
C9 Fe1 C5 C11 -72.2(11) . .
C4 Fe1 C6 C10 -161.7(6) . .
C7 Fe1 C6 C10 116.2(10) . .
C3 Fe1 C6 C10 163.7(8) . .
C8 Fe1 C6 C10 78.9(7) . .
C2 Fe1 C6 C10 -42.0(14) . .
C1 Fe1 C6 C10 -76.9(7) . .
C5 Fe1 C6 C10 -119.2(6) . .
C9 Fe1 C6 C10 35.3(6) . .
C4 Fe1 C6 C7 82.1(7) . .
C3 Fe1 C6 C7 47.5(13) . .
C8 Fe1 C6 C7 -37.3(7) . .
C10 Fe1 C6 C7 -116.2(10) . .
C2 Fe1 C6 C7 -158.2(11) . .
C1 Fe1 C6 C7 166.9(7) . .
C5 Fe1 C6 C7 124.6(7) . .
C9 Fe1 C6 C7 -80.9(8) . .
C10 C6 C7 C8 -0.8(11) . .
Fe1 C6 C7 C8 59.9(7) . .
C10 C6 C7 Fe1 -60.7(7) . .
C4 Fe1 C7 C8 123.3(7) . .
C3 Fe1 C7 C8 80.6(8) . .
C10 Fe1 C7 C8 -80.6(8) . .
C2 Fe1 C7 C8 44.1(15) . .
C1 Fe1 C7 C8 -160.2(16) . .
C6 Fe1 C7 C8 -119.2(11) . .
C5 Fe1 C7 C8 165.1(6) . .
C9 Fe1 C7 C8 -38.1(7) . .
C4 Fe1 C7 C6 -117.5(7) . .
C3 Fe1 C7 C6 -160.2(6) . .
C8 Fe1 C7 C6 119.2(11) . .
C10 Fe1 C7 C6 38.6(6) . .
C2 Fe1 C7 C6 163.3(9) . .
C1 Fe1 C7 C6 -41(2) . .
C5 Fe1 C7 C6 -75.7(8) . .
C9 Fe1 C7 C6 81.1(8) . .
C6 C7 C8 C9 1.5(12) . .
Fe1 C7 C8 C9 61.5(7) . .
C6 C7 C8 Fe1 -59.9(7) . .
C4 Fe1 C8 C7 -76.7(8) . .
C3 Fe1 C8 C7 -117.5(8) . .
C10 Fe1 C8 C7 81.3(8) . .
C2 Fe1 C8 C7 -160.4(7) . .
C1 Fe1 C8 C7 167.1(10) . .
C6 Fe1 C8 C7 38.2(7) . .
C5 Fe1 C8 C7 -44.2(16) . .
C9 Fe1 C8 C7 118.3(10) . .
C4 Fe1 C8 C9 165.0(6) . .
C7 Fe1 C8 C9 -118.3(10) . .
C3 Fe1 C8 C9 124.2(6) . .
C10 Fe1 C8 C9 -37.0(7) . .
C2 Fe1 C8 C9 81.3(7) . .
C1 Fe1 C8 C9 48.8(13) . .
C6 Fe1 C8 C9 -80.1(7) . .
C5 Fe1 C8 C9 -162.5(11) . .
C7 C8 C9 C10 -1.7(12) . .
Fe1 C8 C9 C10 58.6(7) . .
C7 C8 C9 Fe1 -60.3(7) . .
C4 Fe1 C9 C10 -161.9(12) . .
C7 Fe1 C9 C10 -80.7(7) . .
C3 Fe1 C9 C10 166.3(6) . .
C8 Fe1 C9 C10 -118.7(9) . .
C2 Fe1 C9 C10 125.0(7) . .
C1 Fe1 C9 C10 83.3(7) . .
C6 Fe1 C9 C10 -35.9(7) . .
C5 Fe1 C9 C10 48.7(12) . .
C4 Fe1 C9 C8 -43.2(15) . .
C7 Fe1 C9 C8 38.0(6) . .
C3 Fe1 C9 C8 -74.9(7) . .
C10 Fe1 C9 C8 118.7(9) . .
C2 Fe1 C9 C8 -116.3(6) . .
C1 Fe1 C9 C8 -158.0(6) . .
C6 Fe1 C9 C8 82.9(7) . .
C5 Fe1 C9 C8 167.4(8) . .
C8 C9 C10 C6 1.2(11) . .
Fe1 C9 C10 C6 59.4(7) . .
C8 C9 C10 Fe1 -58.1(7) . .
C7 C6 C10 C9 -0.3(11) . .
Fe1 C6 C10 C9 -60.2(8) . .
C7 C6 C10 Fe1 59.9(6) . .
C4 Fe1 C10 C9 165.7(9) . .
C7 Fe1 C10 C9 82.1(7) . .
C3 Fe1 C10 C9 -37.5(15) . .
C8 Fe1 C10 C9 38.1(6) . .
C2 Fe1 C10 C9 -73.2(7) . .
C1 Fe1 C10 C9 -115.0(6) . .
C6 Fe1 C10 C9 122.1(9) . .
C5 Fe1 C10 C9 -158.6(6) . .
C4 Fe1 C10 C6 43.6(14) . .
C7 Fe1 C10 C6 -40.0(6) . .
C3 Fe1 C10 C6 -159.6(12) . .
C8 Fe1 C10 C6 -84.0(7) . .
C2 Fe1 C10 C6 164.8(6) . .
C1 Fe1 C10 C6 122.9(6) . .
C5 Fe1 C10 C6 79.3(7) . .
C9 Fe1 C10 C6 -122.1(9) . .
C4 C5 C11 C12 -173.0(8) . .
C1 C5 C11 C12 7.8(12) . .
Fe1 C5 C11 C12 97.4(9) . .
C4 C5 C11 C16 3.5(12) . .
C1 C5 C11 C16 -175.8(8) . .
Fe1 C5 C11 C16 -86.1(8) . .
C16 C11 C12 C13 -0.8(12) . .
C5 C11 C12 C13 175.8(7) . .
C11 C12 C13 C14 1.1(13) . .
C12 C13 C14 C15 -1.7(12) . .
C12 C13 C14 C17 179.7(8) . .
C13 C14 C15 C16 2.1(12) . .
C17 C14 C15 C16 -179.3(8) . .
C14 C15 C16 C11 -1.9(13) . .
C12 C11 C16 C15 1.3(12) . .
C5 C11 C16 C15 -175.4(8) . .
C13 C14 C17 N1 -42.5(11) . .
C15 C14 C17 N1 139.0(8) . .
C13 C14 C17 C18 131.9(10) . .
C15 C14 C17 C18 -46.7(13) . .
N1 C17 C18 C18 0.3(10) . 4_655
C14 C17 C18 C18 -173.8(6) . 4_655
N1 C17 C18 C19 171.2(11) . .
C14 C17 C18 C19 -2.9(18) . .
C17 C18 C19 O1 26(3) . .
C18 C18 C19 O1 -162.4(17) 4_655 .
C17 C18 C19 C20 -157.3(12) . .
C18 C18 C19 C20 14.3(11) 4_655 .
O1 C19 C20 C19 155.3(14) . 4_655
C18 C19 C20 C19 -21.6(16) . 4_655
O1 C19 C20 C21 -85(2) . .
C18 C19 C20 C21 97.8(13) . .
C19 C20 C21 C25 -56.2(9) . .
C19 C20 C21 C25 56.2(9) 4_655 .
C19 C20 C21 C22 -178.0(9) . 4_655
C19 C20 C21 C22 -65.5(15) 4_655 4_655
C19 C20 C21 C22 65.5(15) . .
C19 C20 C21 C22 178.0(9) 4_655 .
C25 C21 C22 C23 -167.0(14) . .
C22 C21 C22 C23 -51(2) 4_655 .
C20 C21 C22 C23 69.9(17) . .
C21 C22 C23 C24 53(2) . .
C22 C23 C24 C23 -47(3) . 4_655
C22 C21 C25 C26 37(2) 4_655 4_655
C22 C21 C25 C26 149.5(13) . 4_655
C20 C21 C25 C26 -87.0(14) . 4_655
C22 C21 C25 C26 -149.5(13) 4_655 .
C22 C21 C25 C26 -37(2) . .
C20 C21 C25 C26 87.0(14) . .
C26 C25 C26 C27 2(2) 4_655 .
C21 C25 C26 C27 -173.2(14) . .
C25 C26 C27 C28 -1(2) . .
C26 C27 C28 C27 1(3) . 4_655
C18 C17 N1 N1 -0.3(11) . 4_655
C14 C17 N1 N1 174.4(5) . 4_655
